data_1502356
loop_
_publ_author_name
'Saha, Uday Chand'
'Dhara, Koushik'
'Chattopadhyay, Basab'
'Mandal, Sushil Kumar'
'Mondal, Swastik'
'Sen, Supriti'
'Mukherjee, Monika'
'van Smaalen, Sander'
'Chattopadhyay, Pabitra'

_publ_section_title
;
 A new half-condensed Schiff base compound: highly selective and sensitive
 pH-responsive fluorescent sensor.
;
_journal_issue 17
_journal_name_full 'Organic letters'
_journal_page_first 4510
_journal_page_last 4513
_journal_paper_doi 10.1021/ol201652r
_journal_volume 13
_journal_year 2011
_chemical_formula_moiety 'C21 H18 N2 O3'
_chemical_formula_sum 'C21 H18 N2 O3'
_chemical_formula_weight 346.37
_chemical_name_systematic
;
 ?
;
_space_group_IT_number 29
_symmetry_cell_setting orthorhombic
_symmetry_space_group_name_Hall 'P -2ac 2a'
_symmetry_space_group_name_H-M 'P 21 c a'
_atom_sites_solution_hydrogens geom
_atom_sites_solution_primary direct
_atom_sites_solution_secondary difmap
_audit_creation_method SHELXL-97
_audit_update_record
;
2010-09-28 # Formatted by publCIF
;
_cell_angle_alpha 90.00
_cell_angle_beta 90.00
_cell_angle_gamma 90.00
_cell_formula_units_Z 4
_cell_length_a 6.6296(5)
_cell_length_b 11.8971(9)
_cell_length_c 23.4759(5)
_cell_measurement_reflns_used 1780
_cell_measurement_temperature 295(2)
_cell_measurement_theta_max 24.8
_cell_measurement_theta_min 1.7
_cell_volume 1851.6(2)
_computing_cell_refinement 'PEAKREF (Schreurs, 1999)'
_computing_data_collection 'MAR345DTB (Klein, 2003)'
_computing_data_reduction
;
EVAL15 (Schreurs <i>et al.</i>,  2010) and SADABS (Sheldrick,
2008)
;
_computing_publication_material 'SHELXL-97 (Sheldrick, 1997)'
_computing_structure_refinement 'SHELXL-97 (Sheldrick, 1997)'
_computing_structure_solution 'SHELXS-97 (Sheldrick, 1997)'
_diffrn_ambient_temperature 295(2)
_diffrn_measured_fraction_theta_full 0.997
_diffrn_measured_fraction_theta_max 0.997
_diffrn_measurement_device 'one-circle diffractometer'
_diffrn_measurement_device_type 'MarIP mar345dtb'
_diffrn_measurement_method \f
_diffrn_radiation_monochromator graphite
_diffrn_radiation_type 'Mo K\a'
_diffrn_radiation_wavelength 0.71069
_diffrn_reflns_av_R_equivalents 0.0000
_diffrn_reflns_av_sigmaI/netI 0.0612
_diffrn_reflns_limit_h_max 7
_diffrn_reflns_limit_h_min 0
_diffrn_reflns_limit_k_max 14
_diffrn_reflns_limit_k_min 0
_diffrn_reflns_limit_l_max 27
_diffrn_reflns_limit_l_min 0
_diffrn_reflns_number 1786
_diffrn_reflns_theta_full 25.02
_diffrn_reflns_theta_max 25.02
_diffrn_reflns_theta_min 1.71
_exptl_absorpt_coefficient_mu 0.084
_exptl_absorpt_correction_T_max 0.889
_exptl_absorpt_correction_T_min 0.852
_exptl_absorpt_correction_type multi-scan
_exptl_absorpt_process_details '(SADABS; Sheldrick, 2008)'
_exptl_crystal_colour 'dark yellow'
_exptl_crystal_density_diffrn 1.243
_exptl_crystal_density_method 'not measured'
_exptl_crystal_description block
_exptl_crystal_F_000 728
_exptl_crystal_size_max 0.20
_exptl_crystal_size_mid 0.12
_exptl_crystal_size_min 0.08
_refine_diff_density_max 0.406
_refine_diff_density_min -0.433
_refine_diff_density_rms 0.147
_refine_ls_extinction_method none
_refine_ls_goodness_of_fit_ref 1.514
_refine_ls_hydrogen_treatment constr
_refine_ls_matrix_type full
_refine_ls_number_parameters 274
_refine_ls_number_reflns 1786
_refine_ls_number_restraints 155
_refine_ls_restrained_S_all 1.510
_refine_ls_R_factor_all 0.1861
_refine_ls_R_factor_gt 0.0700
_refine_ls_shift/su_max 0.000
_refine_ls_shift/su_mean 0.000
_refine_ls_structure_factor_coef Fsqd
_refine_ls_weighting_details 'calc w=1/[\s^2^(Fo^2^)+(0.1000P)^2^+0.0000P] where P=(Fo^2^+2Fc^2^)/3'
_refine_ls_weighting_scheme calc
_refine_ls_wR_factor_gt 0.1740
_refine_ls_wR_factor_ref 0.2649
_reflns_number_gt 823
_reflns_number_total 1786
_reflns_threshold_expression >2sigma(I)
_cod_data_source_file ol201652r_si_002.cif
_cod_data_source_block lu72_5
_cod_original_sg_symbol_H-M 'P 21 ca'
_cod_database_code 1502356

loop_
_symmetry_equiv_pos_as_xyz
'x, y, z'
'x+1/2, y, -z+1/2'
'x+1/2, -y, -z'
'x, -y, z+1/2'

loop_
_atom_site_label
_atom_site_type_symbol
_atom_site_fract_x
_atom_site_fract_y
_atom_site_fract_z
_atom_site_U_iso_or_equiv
_atom_site_adp_type
_atom_site_occupancy
_atom_site_symmetry_multiplicity
_atom_site_calc_flag
_atom_site_refinement_flags
_atom_site_disorder_assembly
_atom_site_disorder_group
C6 C 0.267(3) 0.7944(3) 0.23427(17) 0.0508(14) Uani 1 1 d . . .
N1 N 0.267(2) 0.7282(3) 0.32934(14) 0.0492(10) Uani 1 1 d . . .
C14 C 0.270(3) 0.6485(4) 0.42252(17) 0.0536(14) Uani 1 1 d . . .
O1 O 0.263(2) 0.5942(2) 0.24432(13) 0.0623(10) Uani 1 1 d . . .
H1 H 0.3000 0.6104 0.2766 0.093 Uiso 1 1 calc R . .
C1 C 0.270(3) 0.6855(4) 0.21136(18) 0.0501(13) Uani 1 1 d . . .
C10 C 0.267(3) 0.7444(3) 0.38868(17) 0.0516(13) Uani 1 1 d . . .
O3 O 0.265(2) 0.5488(2) 0.39333(12) 0.0645(10) Uani 1 1 d . C .
C2 C 0.266(3) 0.6728(4) 0.15159(18) 0.0573(14) Uani 1 1 d . . .
N2 N 0.267(2) 0.8469(3) 0.41099(14) 0.0660(13) Uani 1 1 d . . .
C4 C 0.268(3) 0.8756(4) 0.13873(19) 0.0680(16) Uani 1 1 d . . .
C5 C 0.269(3) 0.8863(4) 0.19700(18) 0.0605(15) Uani 1 1 d . . .
H5 H 0.2720 0.9583 0.2125 0.073 Uiso 1 1 calc R . .
C9 C 0.268(3) 0.8122(4) 0.29546(18) 0.0511(14) Uani 1 1 d . . .
H9A H 0.2701 0.8849 0.3100 0.061 Uiso 1 1 calc R . .
C13 C 0.269(3) 0.6607(5) 0.48061(19) 0.0727(17) Uani 1 1 d . . .
H13 H 0.2634 0.5984 0.5045 0.087 Uiso 1 1 calc R . .
C11 C 0.259(3) 0.8569(5) 0.4675(2) 0.087(2) Uani 1 1 d . . .
H11 H 0.2406 0.9280 0.4832 0.105 Uiso 1 1 calc R . .
C12 C 0.276(4) 0.7687(5) 0.5026(2) 0.086(2) Uani 1 1 d . . .
H12 H 0.2921 0.7798 0.5415 0.104 Uiso 1 1 calc R . .
C3 C 0.272(3) 0.7680(4) 0.1174(2) 0.0651(16) Uani 1 1 d . . .
H3 H 0.2790 0.7585 0.0781 0.078 Uiso 1 1 calc R . .
C15 C 0.271(4) 0.4469(4) 0.4261(2) 0.084(2) Uani 1 1 d D . .
H15A H 0.1483 0.4390 0.4481 0.101 Uiso 1 1 calc R A 1
H15B H 0.3844 0.4492 0.4524 0.101 Uiso 1 1 calc R A 1
C8 C 0.279(4) 0.9755(5) 0.0989(2) 0.106(3) Uani 1 1 d . . .
H8A H 0.4178 0.9957 0.0929 0.159 Uiso 1 1 calc R . .
H8B H 0.2085 1.0379 0.1155 0.159 Uiso 1 1 calc R . .
H8C H 0.2183 0.9563 0.0631 0.159 Uiso 1 1 calc R . .
C21 C 0.261(3) 0.2434(4) 0.4073(3) 0.116(3) Uani 1 1 d D . .
H21 H 0.2234 0.2346 0.4453 0.139 Uiso 1 1 calc R B 1
O2 O 0.264(3) 0.5437(3) 0.07545(16) 0.1074(16) Uani 1 1 d . . .
C7 C 0.266(3) 0.5602(5) 0.1270(2) 0.088(2) Uani 1 1 d . . .
H7 H 0.2670 0.4986 0.1513 0.105 Uiso 1 1 calc R . .
C16B C 0.294(3) 0.3497(8) 0.3863(5) 0.104(3) Uani 0.465(17) 1 d PDU C 1
C17B C 0.383(2) 0.3642(12) 0.3330(5) 0.109(2) Uani 0.465(17) 1 d PDU C 1
H17B H 0.4128 0.4365 0.3204 0.131 Uiso 0.465(17) 1 calc PR C 1
C18B C 0.429(3) 0.2730(9) 0.2980(8) 0.126(3) Uani 0.465(17) 1 d PDU C 1
H18B H 0.4888 0.2812 0.2624 0.151 Uiso 0.465(17) 1 calc PR C 1
C19B C 0.378(3) 0.1685(13) 0.3208(6) 0.137(3) Uani 0.465(17) 1 d PDU C 1
H19B H 0.4095 0.1051 0.2994 0.164 Uiso 0.465(17) 1 calc PR C 1
C16A C 0.239(3) 0.3502(7) 0.3869(4) 0.102(2) Uani 0.535(17) 1 d PDU C 2
C17A C 0.169(2) 0.3592(11) 0.3315(5) 0.109(2) Uani 0.535(17) 1 d PDU C 2
H17A H 0.1371 0.4296 0.3169 0.131 Uiso 0.535(17) 1 calc PR C 2
C18A C 0.147(3) 0.2642(9) 0.2973(7) 0.129(3) Uani 0.535(17) 1 d PDU C 2
H18A H 0.1103 0.2707 0.2592 0.155 Uiso 0.535(17) 1 calc PR C 2
C19A C 0.180(3) 0.1599(12) 0.3217(6) 0.137(3) Uani 0.535(17) 1 d PDU C 2
H19A H 0.1357 0.0953 0.3034 0.164 Uiso 0.535(17) 1 calc PR C 2
C20 C 0.281(3) 0.1512(6) 0.3738(3) 0.144(3) Uani 1 1 d DU C .
H20 H 0.2341 0.0808 0.3850 0.173 Uiso 1 1 calc R D 1

loop_
_atom_site_aniso_label
_atom_site_aniso_U_11
_atom_site_aniso_U_22
_atom_site_aniso_U_33
_atom_site_aniso_U_23
_atom_site_aniso_U_13
_atom_site_aniso_U_12
C6 0.061(3) 0.056(3) 0.035(2) 0.001(2) -0.002(9) -0.012(9)
N1 0.068(3) 0.050(2) 0.0299(18) 0.0032(16) 0.001(6) -0.001(8)
C14 0.068(4) 0.060(3) 0.033(2) -0.001(2) 0.010(9) 0.004(10)
O1 0.088(3) 0.0546(17) 0.0439(17) -0.0025(15) 0.000(6) 0.008(7)
C1 0.058(3) 0.057(3) 0.035(2) 0.000(2) 0.003(9) 0.009(10)
C10 0.072(4) 0.054(3) 0.028(2) -0.003(2) 0.006(9) 0.001(9)
O3 0.099(3) 0.0523(18) 0.0424(18) 0.0076(15) -0.003(7) -0.003(7)
C2 0.056(3) 0.075(3) 0.041(3) -0.010(2) -0.005(10) -0.002(10)
N2 0.100(4) 0.060(2) 0.039(2) -0.0076(19) -0.004(10) 0.002(9)
C4 0.082(4) 0.081(3) 0.041(3) 0.017(3) -0.007(12) -0.012(12)
C5 0.078(4) 0.059(3) 0.045(3) 0.012(2) 0.003(11) -0.001(10)
C9 0.070(4) 0.045(2) 0.039(3) -0.007(2) 0.006(10) 0.000(10)
C13 0.087(4) 0.091(4) 0.040(3) 0.019(3) 0.000(12) 0.002(12)
C11 0.136(6) 0.087(4) 0.037(3) -0.017(3) 0.013(12) -0.029(11)
C12 0.125(6) 0.104(4) 0.031(3) -0.017(3) -0.003(12) 0.022(12)
C3 0.061(4) 0.105(4) 0.028(2) 0.005(3) -0.005(9) 0.005(12)
C15 0.120(5) 0.063(3) 0.070(4) 0.034(3) -0.012(13) -0.017(11)
C8 0.145(7) 0.109(4) 0.064(4) 0.047(3) -0.029(11) 0.004(13)
C21 0.129(7) 0.064(4) 0.154(7) 0.022(4) 0.00(2) 0.012(13)
O2 0.127(4) 0.134(3) 0.062(2) -0.050(2) 0.014(9) 0.001(11)
C7 0.107(5) 0.100(4) 0.056(3) -0.034(3) -0.018(14) 0.018(12)
C16B 0.163(5) 0.048(4) 0.101(4) 0.014(4) 0.025(5) 0.005(5)
C17B 0.167(5) 0.054(4) 0.107(4) -0.002(4) 0.029(5) 0.006(5)
C18B 0.178(7) 0.066(5) 0.135(6) -0.013(4) 0.028(6) 0.013(6)
C19B 0.183(6) 0.063(4) 0.164(5) -0.011(5) 0.022(5) 0.003(5)
C16A 0.162(5) 0.047(4) 0.099(4) 0.014(4) 0.034(5) 0.007(5)
C17A 0.169(5) 0.053(4) 0.106(4) -0.002(4) 0.029(5) 0.004(5)
C18A 0.185(7) 0.070(5) 0.133(5) -0.015(4) 0.031(6) -0.007(6)
C19A 0.185(6) 0.062(4) 0.164(5) -0.013(5) 0.031(5) -0.004(6)
C20 0.187(6) 0.067(3) 0.179(5) 0.008(4) 0.024(6) -0.005(6)

loop_
_atom_type_symbol
_atom_type_description
_atom_type_scat_dispersion_real
_atom_type_scat_dispersion_imag
_atom_type_scat_source
C C 0.0033 0.0016 'International Tables Vol C Tables 4.2.6.8 and 6.1.1.4'
O O 0.0106 0.0060 'International Tables Vol C Tables 4.2.6.8 and 6.1.1.4'
N N 0.0061 0.0033 'International Tables Vol C Tables 4.2.6.8 and 6.1.1.4'
H H 0.0000 0.0000 'International Tables Vol C Tables 4.2.6.8 and 6.1.1.4'

loop_
_geom_angle_atom_site_label_1
_geom_angle_atom_site_label_2
_geom_angle_atom_site_label_3
_geom_angle
C5 C6 C1 118.8(4)
C5 C6 C9 120.3(4)
C1 C6 C9 120.9(4)
C9 N1 C10 120.7(4)
O3 C14 C13 126.0(4)
O3 C14 C10 115.1(4)
C13 C14 C10 118.8(4)
O1 C1 C6 121.9(4)
O1 C1 C2 119.3(4)
C6 C1 C2 118.6(4)
N2 C10 C14 121.9(4)
N2 C10 N1 121.1(4)
C14 C10 N1 117.0(4)
C14 O3 C15 117.5(4)
C3 C2 C1 119.2(4)
C3 C2 C7 121.3(4)
C1 C2 C7 119.4(4)
C10 N2 C11 118.3(4)
C5 C4 C3 116.7(4)
C5 C4 C8 122.8(5)
C3 C4 C8 120.3(5)
C4 C5 C6 123.3(5)
N1 C9 C6 120.2(4)
C14 C13 C12 117.9(5)
N2 C11 C12 122.6(6)
C11 C12 C13 119.7(5)
C4 C3 C2 123.2(4)
O3 C15 C16A 108.4(6)
O3 C15 C16B 108.7(6)
C20 C21 C16A 124.0(8)
C20 C21 C16B 121.3(9)
O2 C7 C2 122.5(5)
C21 C16B C17B 120.3(11)
C21 C16B C15 118.1(8)
C17B C16B C15 120.5(10)
C18B C17B C16B 121.6(13)
C17B C18B C19B 114.5(15)
C18B C19B C20 125.3(14)
C21 C16A C17A 115.9(10)
C21 C16A C15 119.2(8)
C17A C16A C15 124.7(9)
C16A C17A C18A 121.0(13)
C19A C18A C17A 118.1(15)
C18A C19A C20 120.4(14)
C21 C20 C19A 113.6(13)
C21 C20 C19B 115.9(11)
C19A C20 C19B 55.6(10)

loop_
_geom_bond_atom_site_label_1
_geom_bond_atom_site_label_2
_geom_bond_distance
C6 C5 1.400(6)
C6 C1 1.404(6)
C6 C9 1.452(6)
N1 C9 1.277(5)
N1 C10 1.406(5)
C14 O3 1.371(5)
C14 C13 1.371(6)
C14 C10 1.390(6)
O1 C1 1.334(5)
C1 C2 1.412(6)
C10 N2 1.328(5)
O3 C15 1.436(5)
C2 C3 1.389(7)
C2 C7 1.459(7)
N2 C11 1.333(6)
C4 C5 1.374(6)
C4 C3 1.375(7)
C4 C8 1.514(7)
C13 C12 1.385(7)
C11 C12 1.339(8)
C15 C16A 1.489(11)
C15 C16B 1.496(11)
C21 C20 1.357(8)
C21 C16A 1.366(9)
C21 C16B 1.376(10)
O2 C7 1.226(6)
C16B C17B 1.395(12)
C17B C18B 1.393(13)
C18B C19B 1.396(13)
C19B C20 1.414(12)
C16A C17A 1.385(12)
C17A C18A 1.394(12)
C18A C19A 1.386(12)
C19A C20 1.396(12)

loop_
_geom_torsion_atom_site_label_1
_geom_torsion_atom_site_label_2
_geom_torsion_atom_site_label_3
_geom_torsion_atom_site_label_4
_geom_torsion
C5 C6 C1 O1 -178.1(16)
C9 C6 C1 O1 4(3)
C5 C6 C1 C2 -3(2)
C9 C6 C1 C2 179.0(17)
O3 C14 C10 N2 178.3(17)
C13 C14 C10 N2 2(3)
O3 C14 C10 N1 -3(3)
C13 C14 C10 N1 -179.5(19)
C9 N1 C10 N2 1(3)
C9 N1 C10 C14 -178.3(16)
C13 C14 O3 C15 -5(3)
C10 C14 O3 C15 179.1(16)
O1 C1 C2 C3 179.5(16)
C6 C1 C2 C3 4(3)
O1 C1 C2 C7 -4(3)
C6 C1 C2 C7 -178.9(18)
C14 C10 N2 C11 -4(3)
N1 C10 N2 C11 177.5(18)
C3 C4 C5 C6 -2(3)
C8 C4 C5 C6 -177.6(18)
C1 C6 C5 C4 2(3)
C9 C6 C5 C4 180.0(18)
C10 N1 C9 C6 -179.6(17)
C5 C6 C9 N1 -179.7(17)
C1 C6 C9 N1 -2(3)
O3 C14 C13 C12 180(2)
C10 C14 C13 C12 -4(3)
C10 N2 C11 C12 8(3)
N2 C11 C12 C13 -11(4)
C14 C13 C12 C11 8(3)
C5 C4 C3 C2 4(3)
C8 C4 C3 C2 179.0(19)
C1 C2 C3 C4 -5(3)
C7 C2 C3 C4 178.7(19)
C14 O3 C15 C16A 173.3(17)
C14 O3 C15 C16B -171.8(17)
C3 C2 C7 O2 -3(3)
C1 C2 C7 O2 -179(2)
C20 C21 C16B C17B -11(3)
C16A C21 C16B C17B -116(3)
C20 C21 C16B C15 -179(2)
C16A C21 C16B C15 76(3)
O3 C15 C16B C21 -166.4(17)
C16A C15 C16B C21 -75(3)
O3 C15 C16B C17B 26(2)
C16A C15 C16B C17B 117(3)
C21 C16B C17B C18B 4.2(17)
C15 C16B C17B C18B 171.8(19)
C16B C17B C18B C19B 0.2(16)
C17B C18B C19B C20 2(3)
C20 C21 C16A C17A 21(3)
C16B C21 C16A C17A 106(3)
C20 C21 C16A C15 -164(2)
C16B C21 C16A C15 -80(3)
O3 C15 C16A C21 172.9(17)
C16B C15 C16A C21 79(3)
O3 C15 C16A C17A -13(3)
C16B C15 C16A C17A -107(3)
C21 C16A C17A C18A -7.2(16)
C15 C16A C17A C18A 178.7(19)
C16A C17A C18A C19A 5.1(16)
C17A C18A C19A C20 -16(2)
C16A C21 C20 C19A -31(3)
C16B C21 C20 C19A -49(3)
C16A C21 C20 C19B 31(3)
C16B C21 C20 C19B 13(3)
C18A C19A C20 C21 27(2)
C18A C19A C20 C19B -78.9(18)
C18B C19B C20 C21 -8(3)
C18B C19B C20 C19A 93(2)
